data_4317267
loop_
_publ_author_name
'Yinfeng Han'
'Xiaoyan Li'
'Liqing Li'
'Chunlin Ma'
'Zhen Shen'
'You Song'
'Xiaozeng You'

_publ_contact_author_email hanyfeng@yahoo.cn
_publ_contact_author_name 'Yinfeng Han'
_publ_section_title
;
 Structures and Properties of Porous Coordination Polymers Based on
 Lanthanide Carboxylate Building Units
;
_journal_name_full 'Inorganic Chemistry'
_journal_page_first 10781
_journal_page_last 10787
_journal_paper_doi 10.1021/ic902194g
_journal_volume 49
_journal_year 2010
_chemical_formula_moiety 'C15 H15 Dy N O8'
_chemical_formula_sum 'C15 H15 Dy N O8'
_chemical_formula_weight 499.78
_chemical_name_systematic
;
?
;
_space_group_IT_number 2
_symmetry_cell_setting triclinic
_symmetry_space_group_name_Hall '-P 1'
_symmetry_space_group_name_H-M 'P -1'
_atom_sites_solution_hydrogens geom
_atom_sites_solution_primary direct
_atom_sites_solution_secondary difmap
_audit_creation_method SHELXL-97
_cell_angle_alpha 64.726(5)
_cell_angle_beta 71.738(6)
_cell_angle_gamma 79.581(6)
_cell_formula_units_Z 2
_cell_length_a 8.522(3)
_cell_length_b 10.154(3)
_cell_length_c 11.067(4)
_cell_measurement_reflns_used 926
_cell_measurement_temperature 298(2)
_cell_measurement_theta_max 25.49
_cell_measurement_theta_min 2.28
_cell_volume 821.1(5)
_computing_cell_refinement 'SAINTPLUS(Bruker, 2003)'
_computing_data_collection 'SMART(Bruker, 2003)'
_computing_data_reduction SAINTPLUS
_computing_molecular_graphics 'SHELXTL(Bruker, 2008)'
_computing_publication_material SHELXTL
_computing_structure_refinement 'SHELXL-97 (Sheldrick, 2008)'
_computing_structure_solution 'SHELXS-97 (Sheldrick, 2008)'
_diffrn_ambient_temperature 298(2)
_diffrn_measured_fraction_theta_full 0.976
_diffrn_measured_fraction_theta_max 0.976
_diffrn_measurement_device_type 'Bruker Smart Apex CCD area detector'
_diffrn_measurement_method 'phi and omega scans'
_diffrn_radiation_monochromator graphite
_diffrn_radiation_source 'fine-focus sealed tube'
_diffrn_radiation_type MoK\a
_diffrn_radiation_wavelength 0.71073
_diffrn_reflns_av_R_equivalents 0.0910
_diffrn_reflns_av_sigmaI/netI 0.0647
_diffrn_reflns_limit_h_max 10
_diffrn_reflns_limit_h_min -10
_diffrn_reflns_limit_k_max 11
_diffrn_reflns_limit_k_min -12
_diffrn_reflns_limit_l_max 11
_diffrn_reflns_limit_l_min -13
_diffrn_reflns_number 4227
_diffrn_reflns_theta_full 25.49
_diffrn_reflns_theta_max 25.49
_diffrn_reflns_theta_min 2.22
_exptl_absorpt_coefficient_mu 4.594
_exptl_absorpt_correction_T_max 0.4052
_exptl_absorpt_correction_T_min 0.3395
_exptl_absorpt_correction_type multi-scan
_exptl_absorpt_process_details SADABS(Sheldrick,2003)
_exptl_crystal_colour colorless
_exptl_crystal_density_diffrn 2.021
_exptl_crystal_density_method 'not measured'
_exptl_crystal_description block
_exptl_crystal_F_000 484
_exptl_crystal_size_max 0.30
_exptl_crystal_size_mid 0.26
_exptl_crystal_size_min 0.24
_refine_diff_density_max 2.267
_refine_diff_density_min -2.402
_refine_diff_density_rms 0.192
_refine_ls_extinction_method none
_refine_ls_goodness_of_fit_ref 1.043
_refine_ls_hydrogen_treatment constr
_refine_ls_matrix_type full
_refine_ls_number_parameters 228
_refine_ls_number_reflns 2987
_refine_ls_number_restraints 0
_refine_ls_restrained_S_all 1.043
_refine_ls_R_factor_all 0.0369
_refine_ls_R_factor_gt 0.0353
_refine_ls_shift/su_max 0.001
_refine_ls_shift/su_mean 0.000
_refine_ls_structure_factor_coef Fsqd
_refine_ls_weighting_details 'calc w=1/[\s^2^(Fo^2^)+(0.0529P)^2^+0.0000P] where P=(Fo^2^+2Fc^2^)/3'
_refine_ls_weighting_scheme calc
_refine_ls_wR_factor_gt 0.0858
_refine_ls_wR_factor_ref 0.0866
_reflns_number_gt 2831
_reflns_number_total 2987
_reflns_threshold_expression >2sigma(I)
_cod_data_source_file ic902194g_si_002_05.cif
_cod_data_source_block 5Dy
_cod_original_sg_symbol_Hall '-p 1'
_cod_database_code 4317267

loop_
_symmetry_equiv_pos_as_xyz
'x, y, z'
'-x, -y, -z'

loop_
_atom_site_label
_atom_site_type_symbol
_atom_site_fract_x
_atom_site_fract_y
_atom_site_fract_z
_atom_site_U_iso_or_equiv
_atom_site_adp_type
_atom_site_occupancy
_atom_site_symmetry_multiplicity
_atom_site_calc_flag
_atom_site_refinement_flags
_atom_site_disorder_assembly
_atom_site_disorder_group
Dy1 Dy 0.63217(2) 0.93817(2) 0.65651(2) 0.02008(11) Uani 1 1 d . . .
C1 C 0.5637(6) 0.7402(6) 0.5489(5) 0.0229(10) Uani 1 1 d . . .
C2 C 0.5303(6) 0.6162(6) 0.5217(5) 0.0241(10) Uani 1 1 d . . .
C3 C 0.5382(6) 0.6327(6) 0.3895(6) 0.0284(11) Uani 1 1 d . . .
H3A H 0.5650 0.7214 0.3151 0.034 Uiso 1 1 calc R . .
C4 C 0.4938(7) 0.4831(6) 0.6314(6) 0.0287(11) Uani 1 1 d . . .
H4A H 0.4908 0.4717 0.7200 0.034 Uiso 1 1 calc R . .
C5 C 0.3248(6) 0.9581(6) 0.8339(5) 0.0240(10) Uani 1 1 d . . .
C6 C 0.1555(6) 0.9801(6) 0.9199(5) 0.0256(11) Uani 1 1 d . . .
C7 C 0.0233(7) 0.9114(7) 0.9286(6) 0.0297(12) Uani 1 1 d . . .
H7A H 0.0393 0.8528 0.8797 0.036 Uiso 1 1 calc R . .
C8 C -0.1319(7) 0.9301(7) 1.0097(6) 0.0318(12) Uani 1 1 d . . .
H8A H -0.2203 0.8826 1.0171 0.038 Uiso 1 1 calc R . .
C9 C 0.8249(6) 0.7310(6) 0.8198(6) 0.0261(11) Uani 1 1 d . . .
C10 C 0.9174(7) 0.6110(6) 0.9109(5) 0.0251(11) Uani 1 1 d . . .
C11 C 0.8369(7) 0.5361(7) 1.0495(6) 0.0364(13) Uani 1 1 d . . .
H11A H 0.7260 0.5602 1.0831 0.044 Uiso 1 1 calc R . .
C12 C 1.0808(7) 0.5735(7) 0.8620(6) 0.0356(13) Uani 1 1 d . . .
H12A H 1.1358 0.6219 0.7693 0.043 Uiso 1 1 calc R . .
C13 C 0.7514(8) 1.1719(7) 0.7455(7) 0.0388(15) Uani 1 1 d . . .
H13 H 0.6565 1.1576 0.8189 0.047 Uiso 1 1 calc R . .
C14 C 0.8146(12) 1.3547(9) 0.8032(11) 0.075(3) Uani 1 1 d . . .
H14A H 0.7128 1.3259 0.8740 0.112 Uiso 1 1 calc R . .
H14B H 0.8038 1.4560 0.7444 0.112 Uiso 1 1 calc R . .
H14C H 0.9026 1.3397 0.8455 0.112 Uiso 1 1 calc R . .
C15 C 1.0044(10) 1.2922(11) 0.6096(11) 0.082(3) Uani 1 1 d . . .
H15A H 1.0129 1.2291 0.5631 0.123 Uiso 1 1 calc R . .
H15B H 1.0974 1.2717 0.6475 0.123 Uiso 1 1 calc R . .
H15C H 1.0034 1.3920 0.5448 0.123 Uiso 1 1 calc R . .
N1 N 0.8519(8) 1.2676(7) 0.7211(7) 0.0536(16) Uani 1 1 d . . .
O1 O 0.5270(4) 0.8699(4) 0.4756(4) 0.0282(8) Uani 1 1 d . . .
O2 O 0.6288(5) 0.7112(5) 0.6439(5) 0.0365(10) Uani 1 1 d . . .
O3 O 0.3453(4) 0.8784(4) 0.7670(4) 0.0265(8) Uani 1 1 d . . .
O4 O 0.4438(4) 1.0182(4) 0.8291(4) 0.0290(8) Uani 1 1 d . . .
O5 O 0.8968(4) 0.8020(4) 0.6934(4) 0.0302(8) Uani 1 1 d . . .
O6 O 0.6760(4) 0.7619(5) 0.8700(4) 0.0324(9) Uani 1 1 d . . .
O7 O 0.7763(5) 1.0993(5) 0.6755(4) 0.0370(9) Uani 1 1 d . . .
O1W O 0.8164(5) 1.0358(5) 0.4336(4) 0.0355(9) Uani 1 1 d . . .
H1A H 0.7738 1.0494 0.3690 0.042(19) Uiso 1 1 d R . .
H1B H 0.8991 1.0887 0.3982 0.08(3) Uiso 1 1 d R . .

loop_
_atom_site_aniso_label
_atom_site_aniso_U_11
_atom_site_aniso_U_22
_atom_site_aniso_U_33
_atom_site_aniso_U_23
_atom_site_aniso_U_13
_atom_site_aniso_U_12
Dy1 0.01893(16) 0.01813(16) 0.02338(16) -0.00726(11) -0.00632(10) -0.00270(9)
C1 0.020(2) 0.020(3) 0.030(3) -0.013(2) -0.005(2) -0.0010(19)
C2 0.023(2) 0.018(3) 0.035(3) -0.011(2) -0.011(2) 0.0003(19)
C3 0.034(3) 0.019(3) 0.029(3) -0.004(2) -0.009(2) -0.007(2)
C4 0.037(3) 0.026(3) 0.026(3) -0.011(2) -0.010(2) -0.005(2)
C5 0.029(3) 0.021(3) 0.019(2) -0.004(2) -0.007(2) -0.002(2)
C6 0.025(3) 0.026(3) 0.024(2) -0.010(2) -0.002(2) -0.005(2)
C7 0.026(3) 0.036(3) 0.034(3) -0.022(3) -0.001(2) -0.009(2)
C8 0.031(3) 0.032(3) 0.037(3) -0.018(3) -0.003(2) -0.010(2)
C9 0.030(3) 0.024(3) 0.030(3) -0.010(2) -0.012(2) -0.006(2)
C10 0.030(3) 0.021(3) 0.028(3) -0.009(2) -0.013(2) -0.002(2)
C11 0.025(3) 0.038(3) 0.034(3) -0.006(3) -0.007(2) 0.005(2)
C12 0.032(3) 0.034(3) 0.029(3) -0.003(2) -0.006(2) -0.001(2)
C13 0.040(3) 0.033(4) 0.051(4) -0.017(3) -0.025(3) 0.003(3)
C14 0.116(7) 0.038(4) 0.113(7) -0.039(5) -0.081(6) 0.009(4)
C15 0.054(5) 0.064(6) 0.118(8) -0.029(6) -0.003(5) -0.032(4)
N1 0.069(4) 0.030(3) 0.080(4) -0.024(3) -0.044(4) 0.000(3)
O1 0.0275(19) 0.0190(19) 0.036(2) -0.0102(16) -0.0064(16) -0.0015(15)
O2 0.049(2) 0.027(2) 0.047(2) -0.0187(19) -0.026(2) 0.0033(18)
O3 0.0258(18) 0.028(2) 0.0268(18) -0.0121(16) -0.0045(15) -0.0062(15)
O4 0.0223(18) 0.035(2) 0.036(2) -0.0198(18) -0.0057(15) -0.0055(16)
O5 0.0273(19) 0.028(2) 0.0291(19) -0.0023(16) -0.0104(16) -0.0051(16)
O6 0.029(2) 0.037(2) 0.0294(19) -0.0119(17) -0.0101(16) 0.0035(17)
O7 0.038(2) 0.034(2) 0.046(2) -0.018(2) -0.0134(19) -0.0121(18)
O1W 0.0257(19) 0.051(3) 0.0253(19) -0.0078(18) -0.0044(16) -0.0137(18)

loop_
_atom_type_symbol
_atom_type_description
_atom_type_scat_dispersion_real
_atom_type_scat_dispersion_imag
_atom_type_scat_source
C C 0.0033 0.0016 'International Tables Vol C Tables 4.2.6.8 and 6.1.1.4'
H H 0.0000 0.0000 'International Tables Vol C Tables 4.2.6.8 and 6.1.1.4'
O O 0.0106 0.0060 'International Tables Vol C Tables 4.2.6.8 and 6.1.1.4'
Dy Dy -0.1892 4.4098 'International Tables Vol C Tables 4.2.6.8 and 6.1.1.4'
N N 0.0061 0.0033 'International Tables Vol C Tables 4.2.6.8 and 6.1.1.4'

loop_
_geom_angle_atom_site_label_1
_geom_angle_atom_site_label_2
_geom_angle_atom_site_label_3
_geom_angle
_geom_angle_site_symmetry_1
_geom_angle_site_symmetry_3
_geom_angle_publ_flag
O7 Dy1 O1W 76.99(15) . . ?
O7 Dy1 O6 88.30(15) . . ?
O1W Dy1 O6 131.31(13) . . ?
O7 Dy1 O1 92.62(14) . 2_676 ?
O1W Dy1 O1 75.77(13) . 2_676 ?
O6 Dy1 O1 152.05(13) . 2_676 ?
O7 Dy1 O2 148.66(15) . . ?
O1W Dy1 O2 93.33(15) . . ?
O6 Dy1 O2 75.77(14) . . ?
O1 Dy1 O2 114.08(13) 2_676 . ?
O7 Dy1 O4 74.48(14) . . ?
O1W Dy1 O4 139.76(15) . . ?
O6 Dy1 O4 75.54(13) . . ?
O1 Dy1 O4 77.81(13) 2_676 . ?
O2 Dy1 O4 125.23(15) . . ?
O7 Dy1 O3 128.22(14) . . ?
O1W Dy1 O3 140.55(12) . . ?
O6 Dy1 O3 84.01(12) . . ?
O1 Dy1 O3 73.54(13) 2_676 . ?
O2 Dy1 O3 77.45(14) . . ?
O4 Dy1 O3 53.99(12) . . ?
O7 Dy1 O5 75.72(14) . . ?
O1W Dy1 O5 77.54(13) . . ?
O6 Dy1 O5 53.80(12) . . ?
O1 Dy1 O5 152.68(13) 2_676 . ?
O2 Dy1 O5 73.09(14) . . ?
O4 Dy1 O5 120.97(12) . . ?
O3 Dy1 O5 132.96(12) . . ?
O7 Dy1 C5 101.00(15) . . ?
O1W Dy1 C5 148.10(14) . . ?
O6 Dy1 C5 79.89(13) . . ?
O1 Dy1 C5 72.52(14) 2_676 . ?
O2 Dy1 C5 102.47(16) . . ?
O4 Dy1 C5 26.80(14) . . ?
O3 Dy1 C5 27.26(14) . . ?
O5 Dy1 C5 133.45(13) . . ?
O7 Dy1 C9 82.44(15) . . ?
O1W Dy1 C9 104.68(15) . . ?
O6 Dy1 C9 26.72(14) . . ?
O1 Dy1 C9 174.74(13) 2_676 . ?
O2 Dy1 C9 71.17(15) . . ?
O4 Dy1 C9 99.05(14) . . ?
O3 Dy1 C9 108.15(14) . . ?
O5 Dy1 C9 27.15(14) . . ?
C5 Dy1 C9 106.59(15) . . ?
O7 Dy1 O1 145.53(13) . . ?
O1W Dy1 O1 71.70(13) . . ?
O6 Dy1 O1 123.35(13) . . ?
O1 Dy1 O1 66.22(14) 2_676 . ?
O2 Dy1 O1 49.10(12) . . ?
O4 Dy1 O1 122.92(11) . . ?
O3 Dy1 O1 73.58(11) . . ?
O5 Dy1 O1 110.34(12) . . ?
C5 Dy1 O1 98.08(13) . . ?
C9 Dy1 O1 118.97(14) . . ?
O7 Dy1 C1 158.46(15) . . ?
O1W Dy1 C1 83.15(14) . . ?
O6 Dy1 C1 98.79(15) . . ?
O1 Dy1 C1 90.49(14) 2_676 . ?
O2 Dy1 C1 23.99(14) . . ?
O4 Dy1 C1 126.95(13) . . ?
O3 Dy1 C1 73.00(13) . . ?
O5 Dy1 C1 92.04(13) . . ?
C5 Dy1 C1 100.26(15) . . ?
C9 Dy1 C1 94.77(15) . . ?
O1 Dy1 C1 25.15(13) . . ?
O2 C1 O1 121.4(5) . . ?
O2 C1 C2 118.4(5) . . ?
O1 C1 C2 120.2(5) . . ?
O2 C1 Dy1 50.9(3) . . ?
O1 C1 Dy1 70.6(3) . . ?
C2 C1 Dy1 168.6(4) . . ?
C3 C2 C4 119.9(5) . . ?
C3 C2 C1 121.2(5) . . ?
C4 C2 C1 119.0(5) . . ?
C4 C3 C2 119.6(5) 2_666 . ?
C4 C3 H3A 120.2 2_666 . ?
C2 C3 H3A 120.2 . . ?
C3 C4 C2 120.6(5) 2_666 . ?
C3 C4 H4A 119.7 2_666 . ?
C2 C4 H4A 119.7 . . ?
O4 C5 O3 121.0(5) . . ?
O4 C5 C6 119.7(5) . . ?
O3 C5 C6 119.3(5) . . ?
O4 C5 Dy1 60.4(3) . . ?
O3 C5 Dy1 60.9(3) . . ?
C6 C5 Dy1 175.2(4) . . ?
C8 C6 C7 120.3(5) 2_577 . ?
C8 C6 C5 119.5(5) 2_577 . ?
C7 C6 C5 120.2(5) . . ?
C8 C7 C6 120.0(5) . . ?
C8 C7 H7A 120.0 . . ?
C6 C7 H7A 120.0 . . ?
C7 C8 C6 119.7(5) . 2_577 ?
C7 C8 H8A 120.2 . . ?
C6 C8 H8A 120.2 2_577 . ?
O6 C9 O5 120.6(5) . . ?
O6 C9 C10 119.2(5) . . ?
O5 C9 C10 120.2(5) . . ?
O6 C9 Dy1 58.0(3) . . ?
O5 C9 Dy1 62.8(3) . . ?
C10 C9 Dy1 175.1(4) . . ?
C12 C10 C11 119.0(5) . . ?
C12 C10 C9 121.7(5) . . ?
C11 C10 C9 119.2(5) . . ?
C12 C11 C10 121.0(5) 2_767 . ?
C12 C11 H11A 119.5 2_767 . ?
C10 C11 H11A 119.5 . . ?
C10 C12 C11 120.0(5) . 2_767 ?
C10 C12 H12A 120.0 . . ?
C11 C12 H12A 120.0 2_767 . ?
O7 C13 N1 122.7(7) . . ?
O7 C13 H13 118.6 . . ?
N1 C13 H13 118.6 . . ?
N1 C14 H14A 109.5 . . ?
N1 C14 H14B 109.5 . . ?
H14A C14 H14B 109.5 . . ?
N1 C14 H14C 109.5 . . ?
H14A C14 H14C 109.5 . . ?
H14B C14 H14C 109.5 . . ?
N1 C15 H15A 109.5 . . ?
N1 C15 H15B 109.5 . . ?
H15A C15 H15B 109.5 . . ?
N1 C15 H15C 109.5 . . ?
H15A C15 H15C 109.5 . . ?
H15B C15 H15C 109.5 . . ?
C13 N1 C14 120.9(8) . . ?
C13 N1 C15 121.1(7) . . ?
C14 N1 C15 118.0(7) . . ?
C1 O1 Dy1 156.1(3) . 2_676 ?
C1 O1 Dy1 84.2(3) . . ?
Dy1 O1 Dy1 113.78(14) 2_676 . ?
C1 O2 Dy1 105.1(3) . . ?
C5 O3 Dy1 91.9(3) . . ?
C5 O4 Dy1 92.8(3) . . ?
C9 O5 Dy1 90.1(3) . . ?
C9 O6 Dy1 95.3(3) . . ?
C13 O7 Dy1 137.1(4) . . ?
Dy1 O1W H1A 113.0 . . ?
Dy1 O1W H1B 134.8 . . ?
H1A O1W H1B 107.7 . . ?

loop_
_geom_bond_atom_site_label_1
_geom_bond_atom_site_label_2
_geom_bond_distance
_geom_bond_site_symmetry_2
_geom_bond_publ_flag
Dy1 O7 2.327(4) . ?
Dy1 O1W 2.362(4) . ?
Dy1 O6 2.372(4) . ?
Dy1 O1 2.372(4) 2_676 ?
Dy1 O2 2.373(4) . ?
Dy1 O4 2.412(4) . ?
Dy1 O3 2.422(3) . ?
Dy1 O5 2.476(4) . ?
Dy1 C5 2.771(5) . ?
Dy1 C9 2.784(5) . ?
Dy1 O1 2.798(4) . ?
Dy1 C1 2.951(5) . ?
C1 O2 1.242(7) . ?
C1 O1 1.261(6) . ?
C1 C2 1.504(7) . ?
C2 C3 1.380(7) . ?
C2 C4 1.382(7) . ?
C3 C4 1.378(8) 2_666 ?
C3 H3A 0.9300 . ?
C4 C3 1.378(8) 2_666 ?
C4 H4A 0.9300 . ?
C5 O4 1.251(6) . ?
C5 O3 1.270(6) . ?
C5 C6 1.497(7) . ?
C6 C8 1.387(8) 2_577 ?
C6 C7 1.387(8) . ?
C7 C8 1.379(8) . ?
C7 H7A 0.9300 . ?
C8 C6 1.387(8) 2_577 ?
C8 H8A 0.9300 . ?
C9 O6 1.257(6) . ?
C9 O5 1.270(7) . ?
C9 C10 1.491(8) . ?
C10 C12 1.374(8) . ?
C10 C11 1.391(8) . ?
C11 C12 1.381(8) 2_767 ?
C11 H11A 0.9300 . ?
C12 C11 1.381(8) 2_767 ?
C12 H12A 0.9300 . ?
C13 O7 1.232(8) . ?
C13 N1 1.297(9) . ?
C13 H13 0.9300 . ?
C14 N1 1.453(10) . ?
C14 H14A 0.9600 . ?
C14 H14B 0.9600 . ?
C14 H14C 0.9600 . ?
C15 N1 1.457(11) . ?
C15 H15A 0.9600 . ?
C15 H15B 0.9600 . ?
C15 H15C 0.9600 . ?
O1 Dy1 2.372(4) 2_676 ?
O1W H1A 0.8501 . ?
O1W H1B 0.8500 . ?
